data_7019583
loop_
_publ_author_name
'Bratsos, Ioannis'
'Mitri, Elisa'
'Ravalico, Francesco'
'Zangrando, Ennio'
'Gianferrara, Teresa'
'Bergamo, Alberta'
'Alessio, Enzo'

_publ_section_title
;
 New half sandwich Ru(ii) coordination compounds for anticancer activity.
;
_journal_issue 24
_journal_name_full 'Dalton transactions (Cambridge, England : 2003)'
_journal_page_first 7358
_journal_page_last 7371
_journal_paper_doi 10.1039/c2dt30654a
_journal_volume 41
_journal_year 2012
_chemical_formula_moiety 'C6 H21 N3 Ru S3, 2(Cl)'
_chemical_formula_sum 'C6 H21 Cl2 N3 Ru S3'
_chemical_formula_weight 403.41
_chemical_name_systematic
;
?
;
_space_group_IT_number 61
_symmetry_cell_setting orthorhombic
_symmetry_space_group_name_Hall '-P 2ac 2ab'
_symmetry_space_group_name_H-M 'P b c a'
_atom_sites_solution_hydrogens geom
_atom_sites_solution_primary direct
_atom_sites_solution_secondary difmap
_audit_creation_method SHELXL-97
_cell_angle_alpha 90.00
_cell_angle_beta 90.00
_cell_angle_gamma 90.00
_cell_formula_units_Z 8
_cell_length_a 27.275(4)
_cell_length_b 10.480(3)
_cell_length_c 10.403(3)
_cell_measurement_temperature 293(2)
_cell_volume 2973.6(13)
_computing_cell_refinement 'Denzo (Otwinowski & Minor 1997)'
_computing_data_collection 'Nonius Xpress'
_computing_data_reduction 'Denzo and Scalepack (Otwinowski & Minor 1997)'
_computing_molecular_graphics 'Ortep3/windows (Farrugia,1997)'
_computing_publication_material 'Wingx 1.70.00 (Farrugia, 1999)'
_computing_structure_refinement 'SHELX97 (Sheldrick, 1998)'
_computing_structure_solution 'SHELX97 (Sheldrick, 1998)'
_diffrn_ambient_temperature 293(2)
_diffrn_measured_fraction_theta_full 0.963
_diffrn_measured_fraction_theta_max 0.963
_diffrn_measurement_device_type 'Enraf-Nonius dip1030 image plate diffractometer'
_diffrn_measurement_method '\f-scans with narrow frames'
_diffrn_radiation_monochromator graphite
_diffrn_radiation_source 'fine-focus sealed tube'
_diffrn_radiation_type Mok\a
_diffrn_radiation_wavelength 0.71073
_diffrn_reflns_av_R_equivalents 0.0950
_diffrn_reflns_av_sigmaI/netI 0.0733
_diffrn_reflns_limit_h_max 35
_diffrn_reflns_limit_h_min -31
_diffrn_reflns_limit_k_max 13
_diffrn_reflns_limit_k_min -13
_diffrn_reflns_limit_l_max 12
_diffrn_reflns_limit_l_min -13
_diffrn_reflns_number 33087
_diffrn_reflns_theta_full 27.48
_diffrn_reflns_theta_max 27.48
_diffrn_reflns_theta_min 3.55
_exptl_absorpt_coefficient_mu 1.811
_exptl_absorpt_correction_T_max 0.6935
_exptl_absorpt_correction_T_min 0.6709
_exptl_absorpt_correction_type refdelf
_exptl_absorpt_process_details
;
Parkin S,Moezzi B & Hope H, (1995) J. Appl. Cryst. 28, 53-56
Cubic fit to sin(theta)/lambda - 24 parameters
;
_exptl_crystal_colour yellow
_exptl_crystal_density_diffrn 1.802
_exptl_crystal_density_method 'not measured'
_exptl_crystal_description needle
_exptl_crystal_F_000 1632
_exptl_crystal_size_max 0.35
_exptl_crystal_size_mid 0.15
_exptl_crystal_size_min 0.15
_refine_diff_density_max 0.542
_refine_diff_density_min -0.446
_refine_diff_density_rms 0.099
_refine_ls_extinction_method none
_refine_ls_goodness_of_fit_ref 0.999
_refine_ls_hydrogen_treatment constr
_refine_ls_matrix_type full
_refine_ls_number_parameters 139
_refine_ls_number_reflns 3284
_refine_ls_number_restraints 0
_refine_ls_restrained_S_all 0.999
_refine_ls_R_factor_all 0.0728
_refine_ls_R_factor_gt 0.0387
_refine_ls_shift/su_max 0.001
_refine_ls_shift/su_mean 0.000
_refine_ls_structure_factor_coef Fsqd
_refine_ls_weighting_details 'calc w=1/[\s^2^(Fo^2^)+(0.0385P)^2^+0.0000P] where P=(Fo^2^+2Fc^2^)/3'
_refine_ls_weighting_scheme calc
_refine_ls_wR_factor_gt 0.0846
_refine_ls_wR_factor_ref 0.0907
_reflns_number_gt 1997
_reflns_number_total 3284
_reflns_threshold_expression >2\s(I)
_cod_data_source_file c2dt30654a.txt
_cod_data_source_block 6
_cod_original_sg_symbol_H-M 'P bca'
_cod_database_code 7019583

loop_
_symmetry_equiv_pos_as_xyz
'x, y, z'
'-x+1/2, -y, z+1/2'
'x+1/2, -y+1/2, -z'
'-x, y+1/2, -z+1/2'
'-x, -y, -z'
'x-1/2, y, -z-1/2'
'-x-1/2, y-1/2, z'
'x, -y-1/2, z-1/2'

loop_
_atom_site_label
_atom_site_type_symbol
_atom_site_fract_x
_atom_site_fract_y
_atom_site_fract_z
_atom_site_U_iso_or_equiv
_atom_site_adp_type
_atom_site_occupancy
_atom_site_symmetry_multiplicity
_atom_site_calc_flag
_atom_site_refinement_flags
Ru Ru 0.398141(10) 0.54384(3) 0.25674(2) 0.04006(9) Uani 1 1 d .
S1 S 0.37096(4) 0.33827(10) 0.25312(9) 0.0507(2) Uani 1 1 d .
S2 S 0.38338(4) 0.55412(10) 0.04121(8) 0.0482(2) Uani 1 1 d .
S3 S 0.31921(4) 0.60782(11) 0.29126(9) 0.0490(3) Uani 1 1 d .
N1 N 0.42432(11) 0.7404(3) 0.2646(2) 0.0489(8) Uani 1 1 d .
H1A H 0.4398 0.7535 0.3387 0.073 Uiso 1 1 calc R
H1B H 0.3990 0.7935 0.2586 0.073 Uiso 1 1 calc R
H1C H 0.4448 0.7544 0.1996 0.073 Uiso 1 1 calc R
N2 N 0.41706(12) 0.5258(3) 0.4589(3) 0.0507(8) Uani 1 1 d .
H2A H 0.4330 0.4528 0.4715 0.076 Uiso 1 1 calc R
H2B H 0.3898 0.5263 0.5060 0.076 Uiso 1 1 calc R
H2C H 0.4361 0.5908 0.4821 0.076 Uiso 1 1 calc R
N3 N 0.47434(12) 0.4907(4) 0.2221(3) 0.0624(10) Uani 1 1 d .
H3A H 0.4883 0.4679 0.2959 0.094 Uiso 1 1 calc R
H3B H 0.4904 0.5569 0.1889 0.094 Uiso 1 1 calc R
H3C H 0.4754 0.4255 0.1672 0.094 Uiso 1 1 calc R
C1 C 0.37301(17) 0.2931(4) 0.0840(4) 0.0609(11) Uani 1 1 d .
H1D H 0.4062 0.2687 0.0618 0.073 Uiso 1 1 calc R
H1E H 0.3521 0.2195 0.0706 0.073 Uiso 1 1 calc R
C2 C 0.35663(16) 0.3997(4) -0.0033(4) 0.0610(12) Uani 1 1 d .
H2D H 0.3212 0.4062 -0.0003 0.073 Uiso 1 1 calc R
H2E H 0.3659 0.3795 -0.0910 0.073 Uiso 1 1 calc R
C3 C 0.32942(15) 0.6523(4) 0.0293(3) 0.0567(11) Uani 1 1 d .
H3D H 0.3391 0.7411 0.0349 0.068 Uiso 1 1 calc R
H3E H 0.3146 0.6392 -0.0545 0.068 Uiso 1 1 calc R
C4 C 0.29165(14) 0.6257(4) 0.1311(3) 0.0572(11) Uani 1 1 d .
H4A H 0.2741 0.5482 0.1093 0.069 Uiso 1 1 calc R
H4B H 0.2682 0.6952 0.1330 0.069 Uiso 1 1 calc R
C5 C 0.28890(14) 0.4641(4) 0.3470(3) 0.0590(12) Uani 1 1 d .
H5A H 0.2957 0.4529 0.4378 0.071 Uiso 1 1 calc R
H5B H 0.2538 0.4744 0.3373 0.071 Uiso 1 1 calc R
C6 C 0.30468(15) 0.3460(4) 0.2759(4) 0.0596(12) Uani 1 1 d .
H6A H 0.2887 0.3442 0.1926 0.072 Uiso 1 1 calc R
H6B H 0.2940 0.2713 0.3235 0.072 Uiso 1 1 calc R
Cl1 Cl 0.32938(4) 0.96222(11) 0.18323(9) 0.0591(3) Uani 1 1 d .
Cl2 Cl 0.50450(4) 0.75964(11) 0.02189(9) 0.0611(3) Uani 1 1 d .

loop_
_atom_site_aniso_label
_atom_site_aniso_U_11
_atom_site_aniso_U_22
_atom_site_aniso_U_33
_atom_site_aniso_U_23
_atom_site_aniso_U_13
_atom_site_aniso_U_12
Ru 0.04056(16) 0.03929(17) 0.04034(16) 0.00128(13) -0.00040(12) -0.00205(13)
S1 0.0551(6) 0.0396(6) 0.0574(6) 0.0061(5) -0.0053(5) -0.0047(4)
S2 0.0575(6) 0.0475(7) 0.0396(5) 0.0001(4) 0.0034(4) -0.0050(5)
S3 0.0456(6) 0.0547(7) 0.0468(5) -0.0072(4) -0.0004(4) 0.0041(5)
N1 0.051(2) 0.043(2) 0.0528(17) -0.0007(15) -0.0005(14) -0.0077(15)
N2 0.050(2) 0.056(3) 0.0468(17) 0.0058(15) -0.0024(14) -0.0088(16)
N3 0.042(2) 0.065(3) 0.080(2) 0.0042(19) 0.0016(16) 0.0058(17)
C1 0.071(3) 0.041(3) 0.070(3) -0.010(2) 0.001(2) 0.001(2)
C2 0.089(4) 0.045(3) 0.049(2) -0.0085(19) -0.003(2) -0.003(2)
C3 0.072(3) 0.052(3) 0.047(2) 0.0059(18) -0.0138(19) 0.002(2)
C4 0.052(3) 0.063(3) 0.057(2) 0.001(2) -0.0094(18) 0.012(2)
C5 0.042(2) 0.086(4) 0.048(2) 0.004(2) 0.0025(17) -0.008(2)
C6 0.057(3) 0.060(3) 0.062(2) 0.009(2) -0.0044(19) -0.026(2)
Cl1 0.0648(7) 0.0598(8) 0.0528(5) 0.0007(5) 0.0057(5) 0.0038(5)
Cl2 0.0521(6) 0.0656(8) 0.0655(6) 0.0013(5) 0.0003(4) 0.0014(5)

loop_
_atom_type_symbol
_atom_type_description
_atom_type_scat_dispersion_real
_atom_type_scat_dispersion_imag
_atom_type_scat_source
C C 0.0033 0.0016 'International Tables Vol C Tables 4.2.6.8 and 6.1.1.4'
H H 0.0000 0.0000 'International Tables Vol C Tables 4.2.6.8 and 6.1.1.4'
N N 0.0061 0.0033 'International Tables Vol C Tables 4.2.6.8 and 6.1.1.4'
S S 0.1246 0.1234 'International Tables Vol C Tables 4.2.6.8 and 6.1.1.4'
Ru Ru -1.2594 0.8363 'International Tables Vol C Tables 4.2.6.8 and 6.1.1.4'
Cl Cl 0.1484 0.1585 'International Tables Vol C Tables 4.2.6.8 and 6.1.1.4'

loop_
_geom_angle_atom_site_label_1
_geom_angle_atom_site_label_2
_geom_angle_atom_site_label_3
_geom_angle
N2 Ru N1 88.20(11)
N2 Ru N3 84.93(13)
N1 Ru N3 86.31(13)
N2 Ru S1 90.62(9)
N1 Ru S1 178.80(7)
N3 Ru S1 93.77(11)
N2 Ru S2 175.74(9)
N1 Ru S2 92.86(7)
N3 Ru S2 91.01(9)
S1 Ru S2 88.34(4)
N2 Ru S3 95.58(9)
N1 Ru S3 91.46(9)
N3 Ru S3 177.70(11)
S1 Ru S3 88.48(4)
S2 Ru S3 88.53(4)
C1 S1 C6 99.63(19)
C1 S1 Ru 104.57(14)
C6 S1 Ru 106.16(15)
C3 S2 C2 99.3(2)
C3 S2 Ru 103.83(12)
C2 S2 Ru 106.07(13)
C5 S3 C4 100.85(19)
C5 S3 Ru 103.65(15)
C4 S3 Ru 105.85(13)
C2 C1 S1 112.3(3)
C1 C2 S2 112.6(3)
C4 C3 S2 114.0(3)
C3 C4 S3 112.2(3)
C6 C5 S3 113.3(3)
C5 C6 S1 112.5(3)

loop_
_geom_bond_atom_site_label_1
_geom_bond_atom_site_label_2
_geom_bond_distance
Ru N2 2.174(3)
Ru N1 2.182(3)
Ru N3 2.182(3)
Ru S1 2.2788(12)
Ru S2 2.2806(11)
Ru S3 2.2834(11)
S1 C1 1.822(4)
S1 C6 1.825(4)
S2 C3 1.800(4)
S2 C2 1.834(4)
S3 C5 1.814(4)
S3 C4 1.837(4)
C1 C2 1.508(5)
C3 C4 1.504(5)
C5 C6 1.504(6)

loop_
_geom_torsion_atom_site_label_1
_geom_torsion_atom_site_label_2
_geom_torsion_atom_site_label_3
_geom_torsion_atom_site_label_4
_geom_torsion
N2 Ru S1 C1 -158.62(18)
N1 Ru S1 C1 -167(15)
N3 Ru S1 C1 -73.66(17)
S2 Ru S1 C1 17.25(15)
S3 Ru S1 C1 105.82(15)
N2 Ru S1 C6 96.59(15)
N1 Ru S1 C6 88(4)
N3 Ru S1 C6 -178.45(15)
S2 Ru S1 C6 -87.54(13)
S3 Ru S1 C6 1.03(13)
N2 Ru S2 C3 -177(15)
N1 Ru S2 C3 -73.14(18)
N3 Ru S2 C3 -159.49(19)
S1 Ru S2 C3 106.77(16)
S3 Ru S2 C3 18.25(16)
N2 Ru S2 C2 78.5(12)
N1 Ru S2 C2 -177.26(18)
N3 Ru S2 C2 96.38(19)
S1 Ru S2 C2 2.64(16)
S3 Ru S2 C2 -85.88(16)
N2 Ru S3 C5 -72.16(15)
N1 Ru S3 C5 -160.49(14)
N3 Ru S3 C5 -175(2)
S1 Ru S3 C5 18.31(13)
S2 Ru S3 C5 106.69(13)
N2 Ru S3 C4 -177.84(18)
N1 Ru S3 C4 93.83(17)
N3 Ru S3 C4 79(2)
S1 Ru S3 C4 -87.37(16)
S2 Ru S3 C4 1.01(16)
C6 S1 C1 C2 70.0(4)
Ru S1 C1 C2 -39.6(3)
S1 C1 C2 S2 44.8(4)
C3 S2 C2 C1 -135.1(3)
Ru S2 C2 C1 -27.7(3)
C2 S2 C3 C4 69.0(3)
Ru S2 C3 C4 -40.2(3)
S2 C3 C4 S3 44.0(4)
C5 S3 C4 C3 -133.0(3)
Ru S3 C4 C3 -25.3(4)
C4 S3 C5 C6 69.3(3)
Ru S3 C5 C6 -40.2(3)
S3 C5 C6 S1 44.2(4)
C1 S1 C6 C5 -134.0(3)
Ru S1 C6 C5 -25.7(3)
